data_1520718
loop_
_publ_author_name
'Hauge, Sverre'
'Janickis, Vitalijus'
'Maroy, Kjartan'

_publ_section_title
;
 Crystal Structures of Phenyltrimethylammonium Salts of
 Hexabromodiselenate(II), [C6H5(CH3)3N]2[Se2Br6],
 Hexachlorodiselenate(II), [C6H5(CH3)3N]2[Se2Cl6], and a Mixed
 Bromo/Chlorodiselenate(II), [C6H5(CH3)3N]2[Se2Br5Cl]
;
_journal_name_full 'Acta Chemica Scandinavica'
_journal_page_first 435
_journal_page_last 440
_journal_paper_doi 10.3891/acta.chem.scand.52-0435
_journal_volume 52
_journal_year 1998
_chemical_formula_sum 'C18 H28 Br5 Cl N2 Se2'
_chemical_formula_weight 865.34
_space_group_IT_number 14
_symmetry_cell_setting monoclinic
_symmetry_Int_Tables_number 14
_symmetry_space_group_name_Hall '-P 2ybc'
_symmetry_space_group_name_H-M 'P 1 21/c 1'
_cell_angle_alpha 90
_cell_angle_beta 91.99(3)
_cell_angle_gamma 90
_cell_formula_units_Z 4
_cell_length_a 9.371(2)
_cell_length_b 10.054(2)
_cell_length_c 28.685(6)
_cell_volume 2701.0(10)
_diffrn_ambient_temperature 93
_diffrn_radiation_probe x-ray
_diffrn_radiation_type MoK\a
_diffrn_radiation_wavelength 0.71069
_exptl_absorpt_coefficient_mu 10.24
_exptl_crystal_density_diffrn 2.128
_exptl_crystal_density_meas 2.00
_exptl_crystal_F_000 1640
_refine_ls_goodness_of_fit_ref 1.222
_refine_ls_number_parameters 272
_refine_ls_number_reflns 2277
_refine_ls_R_factor_gt 0.0671
_refine_ls_wR_factor_gt 0.1130
_cod_data_source_file Acta-Chem-Scand-1998-52-435-440-2.cif
_cod_data_source_block 2
_cod_original_sg_symbol_H-M 'P 21/c'
_cod_database_code 1520718

loop_
_symmetry_equiv_pos_site_id
_symmetry_equiv_pos_as_xyz
1 x,y,z
2 -x,1/2+y,1/2-z
3 -x,-y,-z
4 x,1/2-y,1/2+z

loop_
_atom_site_label
_atom_site_type_symbol
_atom_site_thermal_displace_type
_atom_site_fract_x
_atom_site_fract_y
_atom_site_fract_z
_atom_site_occupancy
_atom_site_U_iso_or_equiv
_atom_site_calc_flag
_atom_site_refinement_flags
_atom_site_disorder_assembly
_atom_site_disorder_group
Br1 Br Uiso 0.4072(2) -0.4712(2) 0.44740(10) 0.880 0.0310(10) . . . .
Br2 Br Uiso 0.0473(2) -0.5311(2) 0.41020(10) 0.880 0.0420(10) . . . .
Br4 Br Uiso 0.4207(2) -0.1574(2) 0.38550(10) 0.720 0.0320(10) . . . .
Br5 Br Uiso 0.0304(2) 0.1560(2) 0.31290(10) 0.730 0.0370(10) . . . .
Br6 Br Uiso 0.3736(2) 0.1998(2) 0.36610(10) 0.800 0.0380(10) . . . .
Se1 Se Uiso 0.2271(2) -0.36290(10) 0.39880(10) 1.000 0.0250(10) . . . .
Se2 Se Uiso 0.2079(2) 0.02160(10) 0.35320(10) 1.000 0.0270(10) . . . .
Cl1 Cl Uiso 0.4072(2) -0.4712(2) 0.44740(10) 0.120 0.0310(10) . . . .
Cl2 Cl Uiso 0.0473(2) -0.5311(2) 0.41020(10) 0.120 0.0420(10) . . . .
Cl5 Cl Uiso 0.0304(2) 0.1560(2) 0.31290(10) 0.270 0.0370(10) . . . .
Cl6 Cl Uiso 0.3736(2) 0.1998(2) 0.36610(10) 0.200 0.0380(10) . . . .
N1 N Uiso 0.8141(12) -0.1799(10) 0.4721(4) 1.000 0.031(3) . . . .
C11 C Uiso 0.7630(18) -0.2666(13) 0.4329(6) 1.000 0.057(6) . . . .
C12 C Uiso 0.7544(17) -0.2305(16) 0.5167(6) 1.000 0.066(6) . . . .
C13 C Uiso 0.9737(14) -0.1911(14) 0.4775(5) 1.000 0.040(4) . . . .
C14 C Uiso 0.7784(15) -0.0360(13) 0.4627(4) 1.000 0.026(3) . . . .
C15 C Uiso 0.6967(14) 0.0343(15) 0.4942(5) 1.000 0.033(4) . . . .
C16 C Uiso 0.6603(16) 0.1635(14) 0.4852(5) 1.000 0.035(4) . . . .
C17 C Uiso 0.7039(16) 0.2248(14) 0.4447(6) 1.000 0.042(4) . . . .
C18 C Uiso 0.7837(17) 0.1564(13) 0.4130(5) 1.000 0.039(4) . . . .
C19 C Uiso 0.8171(15) 0.0260(14) 0.4220(4) 1.000 0.031(4) . . . .
N2 N Uiso 0.3447(12) 0.4281(11) 0.2462(4) 1.000 0.027(3) . . . .
C21 C Uiso 0.2230(14) 0.4710(14) 0.2764(4) 1.000 0.032(4) . . . .
C22 C Uiso 0.3167(15) 0.2874(12) 0.2315(4) 1.000 0.033(4) . . . .
C23 C Uiso 0.3396(16) 0.5163(13) 0.2033(4) 1.000 0.036(4) . . . .
C24 C Uiso 0.4886(14) 0.4375(12) 0.2709(4) 1.000 0.018(3) . . . .
C25 C Uiso 0.6073(15) 0.3960(12) 0.2468(5) 1.000 0.027(4) . . . .
C26 C Uiso 0.7392(16) 0.4052(14) 0.2700(5) 1.000 0.037(4) . . . .
C27 C Uiso 0.7601(15) 0.4536(14) 0.3140(5) 1.000 0.032(4) . . . .
C28 C Uiso 0.6356(17) 0.4943(14) 0.3367(5) 1.000 0.041(4) . . . .
C29 C Uiso 0.5013(16) 0.4865(11) 0.3162(4) 1.000 0.028(4) . . . .
Br3 Br Uiso 0.0390(2) -0.21720(10) 0.33660(10) 0.930 0.0310(10) . . . .
Cl3 Cl Uiso 0.0390(2) -0.21720(10) 0.33660(10) 0.070 0.0310(10) . . . .
Cl4 Cl Uiso 0.4207(2) -0.1574(2) 0.38550(10) 0.280 0.0320(10) . . . .

loop_
_geom_angle_atom_site_label_1
_geom_angle_atom_site_label_2
_geom_angle_atom_site_label_3
_geom_angle
_geom_angle_site_symmetry_1
_geom_angle_site_symmetry_2
_geom_angle_site_symmetry_3
_geom_angle_publ_flag
Se1 Br4 Se2 93.55(8) . . . yes
Br1 Se1 Br2 94.76(10) . . . yes
Cl1 Se1 Cl2 94.76(10) . . . yes
C11 N1 C12 109.0(11) . . . yes
C11 N1 C13 109.1(11) . . . yes
C11 N1 C14 111.3(10) . . . yes
C12 N1 C13 106.6(11) . . . yes
C12 N1 C14 113.0(10) . . . yes
C13 N1 C14 107.7(10) . . . yes
C21 N2 C24 113.1(10) . . . yes
C21 N2 C22 107.5(10) . . . yes
C21 N2 C23 107.1(10) . . . yes
C23 N2 C24 110.4(10) . . . yes
C22 N2 C23 108.9(10) . . . yes
C22 N2 C24 109.7(10) . . . yes
N1 C14 C15 119.6(11) . . . yes
N1 C14 C19 121.4(11) . . . yes
C15 C14 C19 118.9(13) . . . no
C14 C15 C16 119.9(13) . . . no
C15 C16 C17 120.1(13) . . . no
C16 C17 C18 120.8(13) . . . no
C17 C18 C19 118.6(13) . . . no
C14 C19 C18 121.7(13) . . . no
N2 C24 C25 117.7(11) . . . yes
N2 C24 C29 120.6(12) . . . yes
C25 C24 C29 121.7(13) . . . no
C24 C25 C26 117.1(13) . . . no
C25 C26 C27 124.5(14) . . . no
C26 C27 C28 115.8(13) . . . no
C27 C28 C29 123.0(13) . . . no
C24 C29 C28 117.9(13) . . . no

loop_
_geom_bond_atom_site_label_1
_geom_bond_atom_site_label_2
_geom_bond_distance
_geom_bond_site_symmetry_1
_geom_bond_site_symmetry_2
_geom_bond_publ_flag
Br1 Se1 2.411(3) . . yes
Br2 Se1 2.417(3) . . yes
Br4 Se1 2.785(3) . . yes
Br4 Se2 2.819(3) . . yes
Br5 Se2 2.407(3) . . yes
Br6 Se2 2.391(3) . . yes
Se1 Cl1 2.411(3) . . yes
Se1 Cl2 2.417(3) . . yes
Se2 Cl5 2.407(3) . . yes
Se2 Cl6 2.391(3) . . yes
N1 C11 1.489(19) . . yes
N1 C12 1.50(2) . . yes
N1 C13 1.503(17) . . yes
N1 C14 1.507(17) . . yes
N2 C22 1.497(16) . . yes
N2 C23 1.516(17) . . yes
N2 C24 1.504(17) . . yes
N2 C21 1.519(17) . . yes
C14 C15 1.397(19) . . no
C14 C19 1.383(17) . . no
C15 C16 1.37(2) . . no
C16 C17 1.39(2) . . no
C17 C18 1.38(2) . . no
C18 C19 1.370(19) . . no
C24 C25 1.394(19) . . no
C24 C29 1.391(16) . . no
C25 C26 1.39(2) . . no
C26 C27 1.36(2) . . no
C27 C28 1.42(2) . . no
C28 C29 1.37(2) . . no

loop_
_geom_torsion_atom_site_label_1
_geom_torsion_atom_site_label_2
_geom_torsion_atom_site_label_3
_geom_torsion_atom_site_label_4
_geom_torsion
_geom_torsion_site_symmetry_1
_geom_torsion_site_symmetry_2
_geom_torsion_site_symmetry_3
_geom_torsion_site_symmetry_4
_geom_torsion_publ_flag
Se2 Br4 Se1 Br1 -162.87(12) . . . . no
Se1 Br4 Se2 Br6 163.89(13) . . . . no
C11 N1 C14 C15 122.6(14) . . . . no
C11 N1 C14 C19 -53.2(17) . . . . no
C12 N1 C14 C15 -0.4(17) . . . . no
C12 N1 C14 C19 -176.3(13) . . . . no
C13 N1 C14 C15 -117.9(13) . . . . no
C13 N1 C14 C19 66.3(15) . . . . no
C22 N2 C24 C25 57.7(14) . . . . no
C21 N2 C24 C25 177.8(11) . . . . no
C21 N2 C24 C29 -2.4(16) . . . . no
C23 N2 C24 C29 117.6(12) . . . . no
C22 N2 C24 C29 -122.4(12) . . . . no
C23 N2 C24 C25 -62.3(14) . . . . no
N1 C14 C15 C16 -178.0(12) . . . . no
C15 C14 C19 C18 3(2) . . . . no
C19 C14 C15 C16 -2(2) . . . . no
N1 C14 C19 C18 179.3(13) . . . . no
C14 C15 C16 C17 0(2) . . . . no
C15 C16 C17 C18 0(2) . . . . no
C16 C17 C18 C19 1(2) . . . . no
C17 C18 C19 C14 -3(2) . . . . no
N2 C24 C25 C26 -180.0(11) . . . . no
C29 C24 C25 C26 0.2(18) . . . . no
N2 C24 C29 C28 -179.2(11) . . . . no
C25 C24 C29 C28 0.6(18) . . . . no
C24 C25 C26 C27 -1(2) . . . . no
C25 C26 C27 C28 1(2) . . . . no
C26 C27 C28 C29 0(2) . . . . no
C27 C28 C29 C24 -1(2) . . . . no
